data_2209690
loop_
_publ_author_name
'Ricky Joseph Paul Gibson'
'Jorden Paul Kass'
'Cesar H. Zambrano'
'Frank R. Fronczek '
'Eric Efrain Dueno'

_publ_section_title
;
 7,8-Dichloro-2,3-diphenylquinoxaline
;
_journal_coeditor_code WN2040
_journal_issue 7
_journal_name_full 'Acta Crystallographica Section E'
_journal_page_first o2947
_journal_page_last o2948
_journal_paper_doi 10.1107/S1600536806022835
_journal_volume 62
_journal_year 2006
_chemical_formula_iupac 'C20 H12 Cl2 N2'
_chemical_formula_moiety 'C20 H12 Cl2 N2'
_chemical_formula_sum 'C20 H12 Cl2 N2'
_chemical_formula_weight 351.22
_chemical_melting_point 157
_chemical_name_common 2,3-diphenyl-7,8-dichloroquinoxaline
_chemical_name_systematic
;
7,8-dichloro-2,3-diphenylquinoxaline
;
_space_group_IT_number 15
_symmetry_cell_setting monoclinic
_symmetry_space_group_name_Hall '-C 2yc'
_symmetry_space_group_name_H-M 'C 1 2/c 1'
_atom_sites_solution_hydrogens geom
_atom_sites_solution_primary direct
_atom_sites_solution_secondary difmap
_cell_angle_alpha 90
_cell_angle_beta 119.697(6)
_cell_angle_gamma 90
_cell_formula_units_Z 8
_cell_length_a 25.158(3)
_cell_length_b 7.8022(10)
_cell_length_c 18.678(2)
_cell_measurement_reflns_used 7159
_cell_measurement_temperature 110
_cell_measurement_theta_max 35.6
_cell_measurement_theta_min 2.5
_cell_volume 3184.7(7)
_computing_cell_refinement
;
DENZO and SCALEPACK (Otwinowski & Minor, 1997)
;
_computing_data_collection 'COLLECT (Nonius, 2000)'
_computing_data_reduction 'DENZO and SCALEPACK'
_computing_molecular_graphics 'ORTEP-3 (Farrugia, 1997)'
_computing_publication_material SHELXL97
_computing_structure_refinement 'SHELXL97 (Sheldrick, 1997)'
_computing_structure_solution 'SIR97 (Altomare <i>et al.</i>,  1999)'
_diffrn_ambient_temperature 110
_diffrn_measured_fraction_theta_full 0.999
_diffrn_measured_fraction_theta_max 0.993
_diffrn_measurement_device 'Nonius KappaCCD (with an Oxford Cryosystems Cryostream cooler)'
_diffrn_measurement_method '\w scans with \k offsets'
_diffrn_radiation_monochromator graphite
_diffrn_radiation_source 'fine-focus sealed tube'
_diffrn_radiation_type MoK\a
_diffrn_radiation_wavelength 0.71073
_diffrn_reflns_av_R_equivalents 0.034
_diffrn_reflns_av_sigmaI/netI 0.044
_diffrn_reflns_limit_h_max 41
_diffrn_reflns_limit_h_min -41
_diffrn_reflns_limit_k_max 12
_diffrn_reflns_limit_k_min -12
_diffrn_reflns_limit_l_max 30
_diffrn_reflns_limit_l_min -30
_diffrn_reflns_number 33023
_diffrn_reflns_theta_full 25.0
_diffrn_reflns_theta_max 35.6
_diffrn_reflns_theta_min 2.8
_diffrn_standards_number 0
_exptl_absorpt_coefficient_mu 0.410
_exptl_absorpt_correction_T_max 0.941
_exptl_absorpt_correction_T_min 0.912
_exptl_absorpt_correction_type multi-scan
_exptl_absorpt_process_details '(DENZO and SCALEPACK; Otwinowski & Minor, 1997)'
_exptl_crystal_colour 'light yellow'
_exptl_crystal_density_diffrn 1.465
_exptl_crystal_density_method 'not measured'
_exptl_crystal_description 'fragment cut from a needle'
_exptl_crystal_F_000 1440
_exptl_crystal_size_max 0.23
_exptl_crystal_size_mid 0.20
_exptl_crystal_size_min 0.15
_refine_diff_density_max 0.41
_refine_diff_density_min -0.46
_refine_ls_extinction_method none
_refine_ls_goodness_of_fit_ref 1.033
_refine_ls_hydrogen_treatment constr
_refine_ls_matrix_type full
_refine_ls_number_parameters 217
_refine_ls_number_reflns 7301
_refine_ls_number_restraints 0
_refine_ls_restrained_S_all 1.033
_refine_ls_R_factor_all 0.068
_refine_ls_R_factor_gt 0.045
_refine_ls_shift/su_max 0.001
_refine_ls_shift/su_mean 0.000
_refine_ls_structure_factor_coef Fsqd
_refine_ls_weighting_details 'calc w=1/[\s^2^(Fo^2^)+(0.0445P)^2^+2.2948P] where P=(Fo^2^+2Fc^2^)/3'
_refine_ls_weighting_scheme calc
_refine_ls_wR_factor_gt 0.100
_refine_ls_wR_factor_ref 0.108
_reflns_number_gt 5571
_reflns_number_total 7301
_reflns_threshold_expression I>2\s(I)
_cod_data_source_file wn2040.cif
_cod_data_source_block I
_cod_depositor_comments
;
The following automatic conversions were performed:
'_symmetry_cell_setting' value 'Monoclinic' changed to 'monoclinic'
according to '/home/saulius/struct/CIF-dictionaries/cif_core.dic'
dictionary named 'cif_core.dic' version 2.4.1 from 2010-06-29.

Automatic conversion script
Id: cif_fix_enum 1527 2010-12-29 10:47:43Z saulius 

The following automatic conversions were performed:

'_symmetry_cell_setting' value 'Monoclinic' changed to 'monoclinic'
according to /home/saulius/struct/CIF-dictionaries/cif_core.dic
dictionary named 'cif_core.dic' version 2.4.1 from 2010-06-29.

Automatic conversion script
Id: cif_fix_values 1715 2011-07-08 13:25:40Z adriana 
;
_cod_original_sg_symbol_H-M 'C 2/c'
_cod_database_code 2209690
_cod_database_fobs_code 2209690

loop_
_symmetry_equiv_pos_as_xyz
'x, y, z'
'-x, y, -z+1/2'
'x+1/2, y+1/2, z'
'-x+1/2, y+1/2, -z+1/2'
'-x, -y, -z'
'x, -y, z-1/2'
'-x+1/2, -y+1/2, -z'
'x+1/2, -y+1/2, z-1/2'

loop_
_atom_site_type_symbol
_atom_site_label
_atom_site_fract_x
_atom_site_fract_y
_atom_site_fract_z
_atom_site_U_iso_or_equiv
_atom_site_adp_type
_atom_site_calc_flag
_atom_site_refinement_flags
_atom_site_occupancy
Cl Cl1 0.429837(15) 0.96081(4) 0.63592(2) 0.02640(7) Uani d . 1
Cl Cl2 0.348183(14) 0.93454(4) 0.44249(2) 0.02585(7) Uani d . 1
N N1 0.60166(4) 0.68277(12) 0.60995(6) 0.01694(17) Uani d . 1
N N2 0.52864(4) 0.65593(12) 0.43782(5) 0.01642(16) Uani d . 1
C C1 0.62480(5) 0.62797(14) 0.56404(6) 0.01553(18) Uani d . 1
C C2 0.58689(5) 0.60849(13) 0.47537(6) 0.01490(17) Uani d . 1
C C3 0.50576(5) 0.72248(14) 0.48441(6) 0.01569(18) Uani d . 1
C C4 0.44483(5) 0.78390(15) 0.44513(7) 0.0189(2) Uani d . 1
H H4 0.4199 0.7760 0.3870 0.023 Uiso calc R 1
C C5 0.42193(5) 0.85499(14) 0.49149(7) 0.0190(2) Uani d . 1
C C6 0.45863(5) 0.86539(14) 0.57886(7) 0.0189(2) Uani d . 1
C C7 0.51715(5) 0.80280(15) 0.61807(7) 0.01835(19) Uani d . 1
H H7 0.5410 0.8066 0.6765 0.022 Uiso calc R 1
C C8 0.54193(5) 0.73240(14) 0.57108(6) 0.01614(18) Uani d . 1
C C9 0.69186(5) 0.59604(14) 0.61074(6) 0.01624(18) Uani d . 1
C C10 0.73134(5) 0.68176(15) 0.59049(7) 0.0188(2) Uani d . 1
H H10 0.7152 0.7564 0.5442 0.023 Uiso calc R 1
C C11 0.79426(5) 0.65820(17) 0.63782(8) 0.0241(2) Uani d . 1
H H11 0.8211 0.7177 0.6243 0.029 Uiso calc R 1
C C12 0.81791(6) 0.54735(18) 0.70495(8) 0.0279(3) Uani d . 1
H H12 0.8609 0.5308 0.7370 0.033 Uiso calc R 1
C C13 0.77900(6) 0.46080(17) 0.72540(7) 0.0259(2) Uani d . 1
H H13 0.7953 0.3845 0.7710 0.031 Uiso calc R 1
C C14 0.71607(6) 0.48614(16) 0.67888(7) 0.0208(2) Uani d . 1
H H14 0.6895 0.4287 0.6934 0.025 Uiso calc R 1
C C15 0.60876(5) 0.53687(13) 0.42053(6) 0.01525(18) Uani d . 1
C C16 0.65841(5) 0.42416(14) 0.44777(7) 0.0183(2) Uani d . 1
H H16 0.6803 0.3914 0.5041 0.022 Uiso calc R 1
C C17 0.67590(6) 0.35980(15) 0.39308(7) 0.0209(2) Uani d . 1
H H17 0.7100 0.2846 0.4125 0.025 Uiso calc R 1
C C18 0.64379(6) 0.40483(15) 0.31012(7) 0.0211(2) Uani d . 1
H H18 0.6560 0.3614 0.2730 0.025 Uiso calc R 1
C C19 0.59364(6) 0.51383(15) 0.28197(7) 0.0200(2) Uani d . 1
H H19 0.5711 0.5433 0.2252 0.024 Uiso calc R 1
C C20 0.57628(5) 0.57984(15) 0.33652(6) 0.01752(19) Uani d . 1
H H20 0.5421 0.6547 0.3167 0.021 Uiso calc R 1

loop_
_atom_site_aniso_label
_atom_site_aniso_U_11
_atom_site_aniso_U_22
_atom_site_aniso_U_33
_atom_site_aniso_U_12
_atom_site_aniso_U_13
_atom_site_aniso_U_23
Cl1 0.03114(16) 0.02596(14) 0.03237(15) 0.00166(11) 0.02356(13) -0.00405(11)
Cl2 0.02373(14) 0.02590(14) 0.03141(15) 0.00897(11) 0.01630(12) 0.00952(11)
N1 0.0183(4) 0.0197(4) 0.0147(4) -0.0017(3) 0.0096(3) -0.0009(3)
N2 0.0181(4) 0.0181(4) 0.0146(4) -0.0010(3) 0.0093(3) 0.0000(3)
C1 0.0177(4) 0.0163(4) 0.0136(4) -0.0020(4) 0.0085(4) -0.0003(3)
C2 0.0179(4) 0.0151(4) 0.0136(4) -0.0010(3) 0.0092(4) 0.0001(3)
C3 0.0175(4) 0.0160(4) 0.0156(4) -0.0012(3) 0.0098(4) 0.0013(3)
C4 0.0194(5) 0.0198(5) 0.0184(5) 0.0011(4) 0.0101(4) 0.0030(4)
C5 0.0195(5) 0.0161(4) 0.0247(5) 0.0022(4) 0.0135(4) 0.0044(4)
C6 0.0248(5) 0.0155(4) 0.0239(5) -0.0007(4) 0.0179(4) -0.0007(4)
C7 0.0216(5) 0.0202(5) 0.0170(4) -0.0023(4) 0.0124(4) -0.0015(4)
C8 0.0181(4) 0.0163(4) 0.0162(4) -0.0019(4) 0.0102(4) -0.0006(4)
C9 0.0169(4) 0.0182(4) 0.0133(4) 0.0002(4) 0.0072(4) -0.0027(3)
C10 0.0185(5) 0.0190(5) 0.0194(5) -0.0006(4) 0.0098(4) -0.0026(4)
C11 0.0183(5) 0.0266(6) 0.0277(6) -0.0020(4) 0.0116(5) -0.0071(5)
C12 0.0190(5) 0.0343(7) 0.0231(5) 0.0059(5) 0.0050(4) -0.0076(5)
C13 0.0279(6) 0.0294(6) 0.0149(5) 0.0106(5) 0.0066(4) 0.0002(4)
C14 0.0246(5) 0.0227(5) 0.0155(4) 0.0029(4) 0.0101(4) 0.0001(4)
C15 0.0176(4) 0.0164(4) 0.0130(4) -0.0027(4) 0.0086(4) -0.0016(3)
C16 0.0228(5) 0.0177(5) 0.0156(4) -0.0001(4) 0.0105(4) -0.0005(4)
C17 0.0247(5) 0.0203(5) 0.0204(5) 0.0014(4) 0.0133(4) -0.0024(4)
C18 0.0282(6) 0.0218(5) 0.0180(5) -0.0025(4) 0.0150(4) -0.0037(4)
C19 0.0255(5) 0.0227(5) 0.0135(4) -0.0028(4) 0.0108(4) -0.0014(4)
C20 0.0185(5) 0.0206(5) 0.0137(4) -0.0022(4) 0.0082(4) -0.0011(4)

loop_
_atom_type_symbol
_atom_type_description
_atom_type_scat_dispersion_real
_atom_type_scat_dispersion_imag
_atom_type_scat_source
C C 0.0033 0.0016 'International Tables Vol C Tables 4.2.6.8 and 6.1.1.4'
H H 0.0000 0.0000 'International Tables Vol C Tables 4.2.6.8 and 6.1.1.4'
Cl Cl 0.1484 0.1585 'International Tables Vol C Tables 4.2.6.8 and 6.1.1.4'
N N 0.0061 0.0033 'International Tables Vol C Tables 4.2.6.8 and 6.1.1.4'

loop_
_geom_angle_atom_site_label_1
_geom_angle_atom_site_label_2
_geom_angle_atom_site_label_3
_geom_angle
C1 N1 C8 118.02(9)
C2 N2 C3 118.34(9)
N1 C1 C2 121.43(10)
N1 C1 C9 114.17(9)
C2 C1 C9 124.36(9)
N2 C2 C1 120.20(9)
N2 C2 C15 115.37(9)
C1 C2 C15 124.43(9)
N2 C3 C8 121.12(10)
N2 C3 C4 119.34(10)
C8 C3 C4 119.54(10)
C5 C4 C3 119.67(10)
C5 C4 H4 120.2
C3 C4 H4 120.2
C4 C5 C6 120.62(10)
C4 C5 Cl2 119.17(9)
C6 C5 Cl2 120.21(9)
C7 C6 C5 120.50(10)
C7 C6 Cl1 119.51(9)
C5 C6 Cl1 119.98(9)
C6 C7 C8 119.61(10)
C6 C7 H7 120.2
C8 C7 H7 120.2
N1 C8 C3 120.65(9)
N1 C8 C7 119.24(10)
C3 C8 C7 120.03(10)
C10 C9 C14 119.50(10)
C10 C9 C1 120.90(10)
C14 C9 C1 119.49(10)
C11 C10 C9 120.19(11)
C11 C10 H10 119.9
C9 C10 H10 119.9
C10 C11 C12 119.94(12)
C10 C11 H11 120.0
C12 C11 H11 120.0
C13 C12 C11 120.32(12)
C13 C12 H12 119.8
C11 C12 H12 119.8
C12 C13 C14 119.86(12)
C12 C13 H13 120.1
C14 C13 H13 120.1
C13 C14 C9 120.18(11)
C13 C14 H14 119.9
C9 C14 H14 119.9
C16 C15 C20 118.43(10)
C16 C15 C2 123.49(9)
C20 C15 C2 118.03(10)
C17 C16 C15 120.63(10)
C17 C16 H16 119.7
C15 C16 H16 119.7
C16 C17 C18 120.41(11)
C16 C17 H17 119.8
C18 C17 H17 119.8
C19 C18 C17 119.52(10)
C19 C18 H18 120.2
C17 C18 H18 120.2
C18 C19 C20 120.31(10)
C18 C19 H19 119.8
C20 C19 H19 119.8
C19 C20 C15 120.67(11)
C19 C20 H20 119.7
C15 C20 H20 119.7

loop_
_geom_bond_atom_site_label_1
_geom_bond_atom_site_label_2
_geom_bond_distance
Cl1 C6 1.7264(11)
Cl2 C5 1.7270(12)
N1 C1 1.3236(13)
N1 C8 1.3616(14)
N2 C2 1.3259(14)
N2 C3 1.3619(13)
C1 C2 1.4527(14)
C1 C9 1.4871(15)
C2 C15 1.4908(14)
C3 C8 1.4125(15)
C3 C4 1.4153(16)
C4 C5 1.3726(16)
C4 H4 0.9500
C5 C6 1.4245(17)
C6 C7 1.3688(16)
C7 C8 1.4153(15)
C7 H7 0.9500
C9 C10 1.3962(15)
C9 C14 1.3993(16)
C10 C11 1.3907(16)
C10 H10 0.9500
C11 C12 1.3911(19)
C11 H11 0.9500
C12 C13 1.389(2)
C12 H12 0.9500
C13 C14 1.3920(18)
C13 H13 0.9500
C14 H14 0.9500
C15 C16 1.4011(16)
C15 C20 1.4042(15)
C16 C17 1.3908(15)
C16 H16 0.9500
C17 C18 1.3917(16)
C17 H17 0.9500
C18 C19 1.3908(18)
C18 H18 0.9500
C19 C20 1.3910(15)
C19 H19 0.9500
C20 H20 0.9500

loop_
_geom_torsion_atom_site_label_1
_geom_torsion_atom_site_label_2
_geom_torsion_atom_site_label_3
_geom_torsion_atom_site_label_4
_geom_torsion
C8 N1 C1 C2 -4.61(16)
C8 N1 C1 C9 173.20(9)
C3 N2 C2 C1 -0.06(15)
C3 N2 C2 C15 -179.99(9)
N1 C1 C2 N2 4.27(16)
C9 C1 C2 N2 -173.31(10)
N1 C1 C2 C15 -175.81(10)
C9 C1 C2 C15 6.60(17)
C2 N2 C3 C8 -3.43(15)
C2 N2 C3 C4 176.07(10)
N2 C3 C4 C5 -178.41(10)
C8 C3 C4 C5 1.10(16)
C3 C4 C5 C6 -0.86(17)
C3 C4 C5 Cl2 178.31(8)
C4 C5 C6 C7 -0.75(17)
Cl2 C5 C6 C7 -179.91(9)
C4 C5 C6 Cl1 178.12(9)
Cl2 C5 C6 Cl1 -1.03(13)
C5 C6 C7 C8 2.08(17)
Cl1 C6 C7 C8 -176.80(8)
C1 N1 C8 C3 1.09(15)
C1 N1 C8 C7 -175.60(10)
N2 C3 C8 N1 3.07(16)
C4 C3 C8 N1 -176.44(10)
N2 C3 C8 C7 179.73(10)
C4 C3 C8 C7 0.23(16)
C6 C7 C8 N1 174.89(10)
C6 C7 C8 C3 -1.82(16)
N1 C1 C9 C10 -121.65(11)
C2 C1 C9 C10 56.09(15)
N1 C1 C9 C14 54.59(14)
C2 C1 C9 C14 -127.67(11)
C14 C9 C10 C11 -0.10(16)
C1 C9 C10 C11 176.15(10)
C9 C10 C11 C12 0.77(17)
C10 C11 C12 C13 -0.46(18)
C11 C12 C13 C14 -0.51(19)
C12 C13 C14 C9 1.19(18)
C10 C9 C14 C13 -0.88(16)
C1 C9 C14 C13 -177.18(10)
N2 C2 C15 C16 -155.16(10)
C1 C2 C15 C16 24.92(16)
N2 C2 C15 C20 22.32(14)
C1 C2 C15 C20 -157.60(10)
C20 C15 C16 C17 1.51(16)
C2 C15 C16 C17 178.98(10)
C15 C16 C17 C18 -0.81(18)
C16 C17 C18 C19 -0.51(18)
C17 C18 C19 C20 1.11(18)
C18 C19 C20 C15 -0.38(17)
C16 C15 C20 C19 -0.92(16)
C2 C15 C20 C19 -178.53(10)

loop_
_cod_related_entry_id
_cod_related_entry_database
_cod_related_entry_code
1 ChemSpider 4359753
